data_7123797
loop_
_publ_author_name
'Dutta, Sanjay'
'., Vikas'
'Yadav, Ashok'
'Ramamoorthy, Boomishankar'
'Bala, Anu'
'Kumar, Vijay'
'Chakraborty, Tirthankar'
'Elizabeth, Suja'
'Munshi, Parthapratim'

_publ_section_title
;
 Record-high Thermal Stability Achieved in a Novel Single-Component
 All-organic Ferroelectric Crystal Exhibiting Polymorphism
;
_journal_name_full 'Chemical Communications'
_journal_paper_doi 10.1039/C9CC04434E
_journal_year 2019
_chemical_formula_moiety 'C22 H16 N2'
_chemical_formula_sum 'C22 H16 N2'
_chemical_formula_weight 308.3758
_chemical_melting_point 563
_chemical_name_common 2-(p-tolyl)-1H-phenanthro[9,10-d]imidazole
_chemical_name_systematic 2-(p-tolyl)-1H-phenanthro[9,10-d]imidazole
_space_group_crystal_system monoclinic
_space_group_IT_number 14
_space_group_name_Hall '-P 2yn'
_space_group_name_H-M_alt 'P 1 21/n 1'
_symmetry_space_group_name_Hall '-P 2yn'
_symmetry_space_group_name_H-M 'P 1 21/n 1'
_atom_sites_solution_hydrogens mixed
_audit_creation_method SHELXL-2014/7
_audit_update_record
;
2019-06-07 deposited with the CCDC.    2019-07-09 downloaded from the CCDC.
;
_cell_angle_alpha 90
_cell_angle_beta 115.797(2)
_cell_angle_gamma 90
_cell_formula_units_Z 8
_cell_length_a 18.8380(7)
_cell_length_b 9.8555(4)
_cell_length_c 20.0216(7)
_cell_measurement_reflns_used 4834
_cell_measurement_temperature 273(2)
_cell_measurement_theta_max 23.97
_cell_measurement_theta_min 2.26
_cell_volume 3346.7(2)
_computing_cell_refinement 'Bruker SAINT'
_computing_data_collection 'Bruker APEX2'
_computing_data_reduction 'Bruker SAINT'
_computing_molecular_graphics 'Bruker SHELXTL'
_computing_publication_material 'Bruker SHELXTL'
_computing_structure_refinement 'SHELXL-2014/7 (Sheldrick, 2014)'
_computing_structure_solution 'SHELXS-97 (Sheldrick 2008)'
_diffrn_ambient_temperature 273(2)
_diffrn_measured_fraction_theta_full 0.999
_diffrn_measured_fraction_theta_max 0.999
_diffrn_measurement_device_type 'Bruker APEX-II CCD'
_diffrn_measurement_method '\f and \w scans'
_diffrn_radiation_type MoK\a
_diffrn_radiation_wavelength 0.71073
_diffrn_reflns_av_R_equivalents 0.0831
_diffrn_reflns_av_unetI/netI 0.0470
_diffrn_reflns_Laue_measured_fraction_full 0.999
_diffrn_reflns_Laue_measured_fraction_max 0.999
_diffrn_reflns_limit_h_max 22
_diffrn_reflns_limit_h_min -22
_diffrn_reflns_limit_k_max 12
_diffrn_reflns_limit_k_min -12
_diffrn_reflns_limit_l_max 24
_diffrn_reflns_limit_l_min -24
_diffrn_reflns_number 45461
_diffrn_reflns_point_group_measured_fraction_full 0.999
_diffrn_reflns_point_group_measured_fraction_max 0.999
_diffrn_reflns_theta_full 25.242
_diffrn_reflns_theta_max 25.681
_diffrn_reflns_theta_min 2.260
_exptl_absorpt_coefficient_mu 0.072
_exptl_absorpt_correction_T_max 0.999
_exptl_absorpt_correction_T_min 0.981
_exptl_absorpt_correction_type multi-scan
_exptl_absorpt_process_details SADABS
_exptl_crystal_colour colourless
_exptl_crystal_density_diffrn 1.224
_exptl_crystal_description Needle
_exptl_crystal_F_000 1372
_exptl_crystal_size_max 0.202
_exptl_crystal_size_mid 0.049
_exptl_crystal_size_min 0.015
_exptl_transmission_factor_max 0.9585
_exptl_transmission_factor_min 0.8568
_refine_diff_density_max 0.471
_refine_diff_density_min -0.162
_refine_diff_density_rms 0.047
_refine_ls_extinction_coef 0.0104(17)
_refine_ls_extinction_expression Fc^*^=kFc[1+0.001xFc^2^\l^3^/sin(2\q)]^-1/4^
_refine_ls_extinction_method 'SHELXL-2014/7 (Sheldrick 2014'
_refine_ls_goodness_of_fit_ref 1.013
_refine_ls_hydrogen_treatment mixed
_refine_ls_matrix_type full
_refine_ls_number_parameters 444
_refine_ls_number_reflns 6333
_refine_ls_number_restraints 0
_refine_ls_restrained_S_all 1.013
_refine_ls_R_factor_all 0.1144
_refine_ls_R_factor_gt 0.0631
_refine_ls_shift/su_max 0.000
_refine_ls_shift/su_mean 0.000
_refine_ls_structure_factor_coef Fsqd
_refine_ls_weighting_details 'w=1/[\s^2^(Fo^2^)+(0.1119P)^2^+0.6386P] where P=(Fo^2^+2Fc^2^)/3'
_refine_ls_weighting_scheme calc
_refine_ls_wR_factor_gt 0.1729
_refine_ls_wR_factor_ref 0.2119
_reflns_Friedel_coverage 0.000
_reflns_number_gt 3671
_reflns_number_total 6333
_reflns_threshold_expression 'I > 2\s(I)'
_cod_data_source_file c9cc04434e2.cif
_cod_data_source_block 1C_298K
_cod_depositor_comments
;
The following automatic conversions were performed:

'_exptl_absorpt_correction_type' value 'Multi-Scan' changed to
'multi-scan' according to
/home/data/users/saulius/crontab/automatic-downloads/rss-feeds/RSC/lib/dictionaries/cif_core.dic
dictionary named 'cif_core.dic' version 2.4.2 from 2011-04-26.

Automatic conversion script
Id: cif_fix_values 4973 2017-02-22 13:04:09Z antanas 
;
_cod_database_code 7123797
_shelx_shelxl_version_number 2014/7
_shelx_space_group_comment
;
The symmetry employed for this shelxl refinement is uniquely defined
by the following loop, which should always be used as a source of
symmetry information in preference to the above space-group names.
They are only intended as comments.
;

loop_
_space_group_symop_operation_xyz
'x, y, z'
'-x+1/2, y+1/2, -z+1/2'
'-x, -y, -z'
'x-1/2, -y-1/2, z-1/2'

loop_
_atom_site_label
_atom_site_type_symbol
_atom_site_fract_x
_atom_site_fract_y
_atom_site_fract_z
_atom_site_U_iso_or_equiv
_atom_site_adp_type
_atom_site_occupancy
_atom_site_site_symmetry_order
_atom_site_calc_flag
_atom_site_refinement_flags_posn
_atom_site_refinement_flags_adp
N1B N 0.44223(13) 0.8773(3) 0.66908(13) 0.0536(6) Uani 1 1 d . .
N2A N 0.39289(13) 0.5971(2) 0.64039(12) 0.0531(6) Uani 1 1 d . .
N2B N 0.46410(13) 1.0928(2) 0.64848(12) 0.0560(6) Uani 1 1 d . .
N1A N 0.39076(13) 0.3755(3) 0.61655(13) 0.0544(6) Uani 1 1 d . .
C3B C 0.50267(15) 1.0645(3) 0.72339(15) 0.0523(7) Uani 1 1 d . .
C1B C 0.49029(15) 0.9327(3) 0.73725(14) 0.0503(7) Uani 1 1 d . .
C22A C 0.71574(15) 0.5370(3) 0.57881(17) 0.0637(8) Uani 1 1 d . .
H22A H 0.7267 0.6308 0.5743 0.096 Uiso 1 1 calc R U
H22B H 0.7079 0.4897 0.5342 0.096 Uiso 1 1 calc R U
H22C H 0.7594 0.4975 0.6202 0.096 Uiso 1 1 calc R U
C1A C 0.32424(15) 0.4019(3) 0.62634(14) 0.0508(7) Uani 1 1 d . .
C16A C 0.50203(15) 0.5064(3) 0.61464(14) 0.0520(7) Uani 1 1 d . .
C2A C 0.43006(16) 0.4958(3) 0.62497(14) 0.0522(7) Uani 1 1 d . .
C3A C 0.32584(15) 0.5380(3) 0.64115(14) 0.0509(7) Uani 1 1 d . .
C4B C 0.54973(16) 1.1548(3) 0.78313(15) 0.0567(7) Uani 1 1 d . .
C4A C 0.26402(16) 0.6010(3) 0.65436(14) 0.0542(7) Uani 1 1 d . .
C2B C 0.42894(16) 0.9775(3) 0.61800(15) 0.0538(7) Uani 1 1 d . .
C15B C 0.38192(17) 0.9561(3) 0.53806(15) 0.0576(7) Uani 1 1 d . .
C00G C 0.52452(15) 0.8733(3) 0.80947(14) 0.0526(7) Uani 1 1 d . .
C15A C 0.26132(16) 0.3136(3) 0.61880(15) 0.0549(7) Uani 1 1 d . .
C9A C 0.19979(17) 0.5172(3) 0.64707(15) 0.0574(7) Uani 1 1 d . .
C9B C 0.57835(16) 1.1045(3) 0.85600(15) 0.0577(7) Uani 1 1 d . .
C10B C 0.56713(16) 0.9613(3) 0.86969(15) 0.0580(7) Uani 1 1 d . .
C5A C 0.26582(18) 0.7373(3) 0.67567(16) 0.0629(8) Uani 1 1 d . .
H5A H 0.3083 0.7917 0.6812 0.076 Uiso 1 1 calc R U
C10A C 0.19767(17) 0.3733(3) 0.62746(15) 0.0587(7) Uani 1 1 d . .
C17A C 0.52457(18) 0.4019(3) 0.58207(17) 0.0635(8) Uani 1 1 d . .
H17A H 0.4939 0.3238 0.5675 0.076 Uiso 1 1 calc R U
C21A C 0.54866(17) 0.6207(3) 0.63542(17) 0.0648(8) Uani 1 1 d . .
H21A H 0.5349 0.6926 0.6575 0.078 Uiso 1 1 calc R U
C16B C 0.31662(18) 0.8699(3) 0.51065(17) 0.0689(9) Uani 1 1 d . .
H16B H 0.3009 0.8271 0.5434 0.083 Uiso 1 1 calc R U
C14B C 0.51827(18) 0.7340(3) 0.82300(17) 0.0630(8) Uani 1 1 d . .
H14B H 0.4910 0.6758 0.7835 0.076 Uiso 1 1 calc R U
C14A C 0.26007(18) 0.1760(3) 0.60203(17) 0.0645(8) Uani 1 1 d . .
H14A H 0.3027 0.1378 0.5971 0.077 Uiso 1 1 calc R U
C5B C 0.56681(19) 1.2870(3) 0.77030(19) 0.0729(9) Uani 1 1 d . .
H5B H 0.5492 1.3183 0.7219 0.088 Uiso 1 1 calc R U
C11B C 0.5996(2) 0.9060(4) 0.94148(17) 0.0723(9) Uani 1 1 d . .
H11B H 0.6270 0.9622 0.9819 0.087 Uiso 1 1 calc R U
C20A C 0.61521(18) 0.6300(4) 0.62401(17) 0.0699(9) Uani 1 1 d . .
H20A H 0.6457 0.7083 0.6385 0.084 Uiso 1 1 calc R U
C19A C 0.63805(18) 0.5254(4) 0.59150(18) 0.0701(9) Uani 1 1 d . .
C6A C 0.2057(2) 0.7910(4) 0.68848(17) 0.0707(9) Uani 1 1 d . .
H6A H 0.2079 0.8812 0.7029 0.085 Uiso 1 1 calc R U
C13B C 0.55226(19) 0.6843(4) 0.89415(19) 0.0727(9) Uani 1 1 d . .
H13B H 0.5487 0.5923 0.9027 0.087 Uiso 1 1 calc R U
C18A C 0.59165(19) 0.4109(4) 0.57073(18) 0.0729(9) Uani 1 1 d . .
H18A H 0.6056 0.3390 0.5488 0.087 Uiso 1 1 calc R U
C8B C 0.62042(19) 1.1966(4) 0.91340(18) 0.0749(9) Uani 1 1 d . .
H8B H 0.6386 1.1679 0.9623 0.090 Uiso 1 1 calc R U
C20B C 0.4025(2) 1.0220(4) 0.48794(18) 0.0803(10) Uani 1 1 d . .
H20B H 0.4439 1.0840 0.5049 0.096 Uiso 1 1 calc R U
C8A C 0.1396(2) 0.5783(4) 0.66028(19) 0.0766(10) Uani 1 1 d . .
H8A H 0.0965 0.5261 0.6554 0.092 Uiso 1 1 calc R U
C12B C 0.5919(2) 0.7711(4) 0.95316(19) 0.0781(10) Uani 1 1 d . .
H12B H 0.6135 0.7374 1.0013 0.094 Uiso 1 1 calc R U
C13A C 0.1971(2) 0.0970(4) 0.59284(19) 0.0783(10) Uani 1 1 d . .
H13A H 0.1965 0.0054 0.5813 0.094 Uiso 1 1 calc R U
C11A C 0.1342(2) 0.2883(4) 0.6175(2) 0.0778(10) Uani 1 1 d . .
H11A H 0.0911 0.3243 0.6224 0.093 Uiso 1 1 calc R U
C7A C 0.1421(2) 0.7115(4) 0.6800(2) 0.0811(10) Uani 1 1 d . .
H7A H 0.1010 0.7486 0.6878 0.097 Uiso 1 1 calc R U
C7B C 0.6355(2) 1.3271(4) 0.8996(2) 0.0879(11) Uani 1 1 d . .
H7B H 0.6635 1.3855 0.9388 0.105 Uiso 1 1 calc R U
C6B C 0.6091(2) 1.3709(4) 0.8281(2) 0.0864(11) Uani 1 1 d . .
H6B H 0.6201 1.4590 0.8187 0.104 Uiso 1 1 calc R U
C17B C 0.2752(2) 0.8477(4) 0.4354(2) 0.0856(11) Uani 1 1 d . .
H17B H 0.2313 0.7913 0.4178 0.103 Uiso 1 1 calc R U
C18B C 0.2983(3) 0.9085(5) 0.3859(2) 0.0943(13) Uani 1 1 d . .
C21B C 0.2525(2) 0.8764(5) 0.29900(16) 0.1068(15) Uani 1 1 d . .
H21B H 0.2456 0.9588 0.2713 0.160 Uiso 1 1 calc R U
H21C H 0.2019 0.8380 0.2883 0.160 Uiso 1 1 calc R U
H21D H 0.2826 0.8131 0.2853 0.160 Uiso 1 1 calc R U
C12A C 0.1341(2) 0.1543(4) 0.6008(2) 0.0900(11) Uani 1 1 d . .
H12A H 0.0911 0.1006 0.5947 0.108 Uiso 1 1 calc R U
C19B C 0.3618(3) 0.9961(4) 0.4127(2) 0.0965(13) Uani 1 1 d . .
H19B H 0.3775 1.0382 0.3797 0.116 Uiso 1 1 calc R U
H1NB H 0.4231(17) 0.787(3) 0.6568(16) 0.073(9) Uiso 1 1 d . .
H1NA H 0.4135(19) 0.289(4) 0.6147(17) 0.086(11) Uiso 1 1 d . .

loop_
_atom_site_aniso_label
_atom_site_aniso_U_11
_atom_site_aniso_U_22
_atom_site_aniso_U_33
_atom_site_aniso_U_23
_atom_site_aniso_U_13
_atom_site_aniso_U_12
N1B 0.0550(14) 0.0412(15) 0.0614(14) -0.0016(11) 0.0223(11) -0.0018(11)
N2A 0.0506(13) 0.0458(14) 0.0620(14) -0.0018(10) 0.0237(11) -0.0027(10)
N2B 0.0559(13) 0.0478(15) 0.0574(14) -0.0006(11) 0.0182(11) -0.0023(11)
N1A 0.0522(13) 0.0436(15) 0.0672(15) -0.0005(11) 0.0258(11) -0.0024(11)
C3B 0.0494(15) 0.0418(17) 0.0612(16) -0.0003(12) 0.0200(13) 0.0004(12)
C1B 0.0462(14) 0.0448(17) 0.0604(16) 0.0002(12) 0.0238(12) 0.0010(12)
C22A 0.0417(15) 0.077(2) 0.085(2) 0.0120(16) 0.0395(15) 0.0008(14)
C1A 0.0472(15) 0.0483(18) 0.0557(15) 0.0005(12) 0.0212(12) -0.0019(12)
C16A 0.0491(15) 0.0454(17) 0.0601(16) 0.0058(12) 0.0225(12) 0.0024(12)
C2A 0.0513(15) 0.0445(17) 0.0576(16) 0.0006(12) 0.0207(13) -0.0025(12)
C3A 0.0500(15) 0.0471(17) 0.0537(15) 0.0006(12) 0.0206(12) -0.0036(12)
C4B 0.0509(16) 0.0513(19) 0.0621(17) -0.0017(13) 0.0191(13) 0.0030(13)
C4A 0.0559(16) 0.0543(19) 0.0533(15) 0.0005(12) 0.0246(13) -0.0014(13)
C2B 0.0529(16) 0.0467(18) 0.0598(16) 0.0014(13) 0.0227(13) 0.0030(13)
C15B 0.0599(17) 0.0473(18) 0.0585(17) -0.0039(13) 0.0192(13) 0.0046(13)
C00G 0.0491(15) 0.0505(18) 0.0600(16) 0.0047(13) 0.0255(13) 0.0076(12)
C15A 0.0556(16) 0.0506(18) 0.0566(16) 0.0018(13) 0.0225(13) -0.0056(13)
C9A 0.0563(17) 0.0579(19) 0.0610(17) -0.0001(13) 0.0282(14) -0.0010(14)
C9B 0.0496(15) 0.0552(19) 0.0629(17) -0.0028(14) 0.0193(13) 0.0053(13)
C10B 0.0494(15) 0.064(2) 0.0595(17) 0.0026(14) 0.0227(13) 0.0103(14)
C5A 0.0655(18) 0.057(2) 0.0697(18) -0.0038(15) 0.0327(15) -0.0008(15)
C10A 0.0552(16) 0.062(2) 0.0600(17) -0.0001(14) 0.0257(13) -0.0066(14)
C17A 0.0651(18) 0.053(2) 0.080(2) 0.0014(15) 0.0388(16) -0.0020(14)
C21A 0.0559(17) 0.056(2) 0.082(2) -0.0055(15) 0.0299(15) -0.0048(14)
C16B 0.0628(18) 0.064(2) 0.072(2) -0.0101(15) 0.0220(15) 0.0021(16)
C14B 0.0657(18) 0.0533(19) 0.075(2) 0.0075(15) 0.0359(15) 0.0069(15)
C14A 0.0582(17) 0.053(2) 0.081(2) -0.0020(15) 0.0292(15) -0.0039(14)
C5B 0.074(2) 0.048(2) 0.078(2) 0.0009(15) 0.0155(16) -0.0060(15)
C11B 0.074(2) 0.076(2) 0.0613(18) 0.0061(16) 0.0240(15) 0.0118(17)
C20A 0.0549(18) 0.068(2) 0.083(2) 0.0019(17) 0.0262(16) -0.0116(15)
C19A 0.0572(18) 0.079(3) 0.077(2) 0.0190(17) 0.0324(16) 0.0065(17)
C6A 0.081(2) 0.061(2) 0.079(2) -0.0098(16) 0.0425(18) 0.0050(17)
C13B 0.076(2) 0.064(2) 0.086(2) 0.0218(18) 0.0426(18) 0.0152(17)
C18A 0.073(2) 0.066(2) 0.091(2) 0.0052(17) 0.0455(18) 0.0098(17)
C8B 0.072(2) 0.075(3) 0.0620(19) -0.0062(16) 0.0141(16) 0.0077(18)
C20B 0.100(3) 0.067(2) 0.068(2) 0.0016(16) 0.0320(19) -0.0070(19)
C8A 0.069(2) 0.083(3) 0.096(2) -0.0052(19) 0.0514(18) -0.0048(18)
C12B 0.084(2) 0.082(3) 0.070(2) 0.0188(19) 0.0345(18) 0.015(2)
C13A 0.076(2) 0.056(2) 0.102(3) -0.0031(18) 0.0382(19) -0.0126(17)
C11A 0.069(2) 0.071(3) 0.106(3) -0.0114(19) 0.0498(19) -0.0166(17)
C7A 0.080(2) 0.080(3) 0.100(3) -0.012(2) 0.054(2) 0.005(2)
C7B 0.090(3) 0.065(3) 0.077(2) -0.0125(19) 0.0068(19) -0.0050(19)
C6B 0.087(2) 0.052(2) 0.094(3) -0.0078(18) 0.015(2) -0.0091(18)
C17B 0.066(2) 0.093(3) 0.075(2) -0.023(2) 0.0096(18) 0.0061(19)
C18B 0.101(3) 0.097(3) 0.062(2) -0.010(2) 0.014(2) 0.029(2)
C21B 0.117(3) 0.133(4) 0.0392(17) -0.0202(19) 0.0051(18) 0.026(3)
C12A 0.081(2) 0.071(3) 0.130(3) -0.015(2) 0.058(2) -0.027(2)
C19B 0.130(4) 0.086(3) 0.066(2) 0.010(2) 0.036(2) 0.013(3)

loop_
_atom_type_symbol
_atom_type_description
_atom_type_scat_dispersion_real
_atom_type_scat_dispersion_imag
_atom_type_scat_source
C C 0.0033 0.0016 'International Tables Vol C Tables 4.2.6.8 and 6.1.1.4'
H H 0.0000 0.0000 'International Tables Vol C Tables 4.2.6.8 and 6.1.1.4'
N N 0.0061 0.0033 'International Tables Vol C Tables 4.2.6.8 and 6.1.1.4'

loop_
_geom_angle_atom_site_label_1
_geom_angle_atom_site_label_2
_geom_angle_atom_site_label_3
_geom_angle
C2B N1B C1B 106.4(2)
C2B N1B H1NB 123.9(18)
C1B N1B H1NB 129.6(18)
C2A N2A C3A 105.0(2)
C2B N2B C3B 104.4(2)
C2A N1A C1A 107.3(2)
C2A N1A H1NA 123(2)
C1A N1A H1NA 129(2)
C1B C3B N2B 110.9(2)
C1B C3B C4B 120.9(2)
N2B C3B C4B 128.2(3)
C3B C1B N1B 105.7(2)
C3B C1B C00G 123.5(2)
N1B C1B C00G 130.7(3)
C19A C22A H22A 109.5
C19A C22A H22B 109.5
H22A C22A H22B 109.5
C19A C22A H22C 109.5
H22A C22A H22C 109.5
H22B C22A H22C 109.5
C3A C1A N1A 106.3(2)
C3A C1A C15A 124.0(3)
N1A C1A C15A 129.6(3)
C21A C16A C17A 117.8(3)
C21A C16A C2A 121.7(3)
C17A C16A C2A 120.5(3)
N2A C2A N1A 111.5(2)
N2A C2A C16A 126.4(3)
N1A C2A C16A 122.0(3)
C1A C3A N2A 109.9(2)
C1A C3A C4A 121.2(2)
N2A C3A C4A 129.0(3)
C5B C4B C9B 120.4(3)
C5B C4B C3B 122.1(3)
C9B C4B C3B 117.5(3)
C5A C4A C9A 119.6(3)
C5A C4A C3A 123.5(3)
C9A C4A C3A 116.8(3)
N2B C2B N1B 112.6(2)
N2B C2B C15B 124.7(3)
N1B C2B C15B 122.7(3)
C20B C15B C16B 118.5(3)
C20B C15B C2B 119.7(3)
C16B C15B C2B 121.8(3)
C14B C00G C10B 119.6(3)
C14B C00G C1B 123.6(3)
C10B C00G C1B 116.7(3)
C14A C15A C10A 120.6(3)
C14A C15A C1A 123.1(3)
C10A C15A C1A 116.4(3)
C8A C9A C4A 116.9(3)
C8A C9A C10A 122.3(3)
C4A C9A C10A 120.8(3)
C8B C9B C4B 116.5(3)
C8B C9B C10B 122.8(3)
C4B C9B C10B 120.6(3)
C11B C10B C00G 117.8(3)
C11B C10B C9B 122.0(3)
C00G C10B C9B 120.2(2)
C6A C5A C4A 120.9(3)
C6A C5A H5A 119.6
C4A C5A H5A 119.6
C11A C10A C15A 116.7(3)
C11A C10A C9A 122.6(3)
C15A C10A C9A 120.7(3)
C18A C17A C16A 121.4(3)
C18A C17A H17A 119.3
C16A C17A H17A 119.3
C20A C21A C16A 120.9(3)
C20A C21A H21A 119.5
C16A C21A H21A 119.5
C17B C16B C15B 120.6(3)
C17B C16B H16B 119.7
C15B C16B H16B 119.7
C13B C14B C00G 120.4(3)
C13B C14B H14B 119.8
C00G C14B H14B 119.8
C13A C14A C15A 120.7(3)
C13A C14A H14A 119.6
C15A C14A H14A 119.6
C6B C5B C4B 120.5(3)
C6B C5B H5B 119.7
C4B C5B H5B 119.7
C12B C11B C10B 121.4(3)
C12B C11B H11B 119.3
C10B C11B H11B 119.3
C21A C20A C19A 121.5(3)
C21A C20A H20A 119.3
C19A C20A H20A 119.3
C18A C19A C20A 117.8(3)
C18A C19A C22A 121.1(3)
C20A C19A C22A 121.1(3)
C5A C6A C7A 120.1(3)
C5A C6A H6A 119.9
C7A C6A H6A 119.9
C14B C13B C12B 119.9(3)
C14B C13B H13B 120.0
C12B C13B H13B 120.0
C19A C18A C17A 120.6(3)
C19A C18A H18A 119.7
C17A C18A H18A 119.7
C7B C8B C9B 122.2(3)
C7B C8B H8B 118.9
C9B C8B H8B 118.9
C15B C20B C19B 120.3(4)
C15B C20B H20B 119.9
C19B C20B H20B 119.9
C7A C8A C9A 122.4(3)
C7A C8A H8A 118.8
C9A C8A H8A 118.8
C11B C12B C13B 120.8(3)
C11B C12B H12B 119.6
C13B C12B H12B 119.6
C14A C13A C12A 119.4(3)
C14A C13A H13A 120.3
C12A C13A H13A 120.3
C12A C11A C10A 121.7(3)
C12A C11A H11A 119.1
C10A C11A H11A 119.1
C8A C7A C6A 120.0(3)
C8A C7A H7A 120.0
C6A C7A H7A 120.0
C6B C7B C8B 119.7(3)
C6B C7B H7B 120.2
C8B C7B H7B 120.2
C5B C6B C7B 120.7(4)
C5B C6B H6B 119.7
C7B C6B H6B 119.7
C16B C17B C18B 120.7(4)
C16B C17B H17B 119.7
C18B C17B H17B 119.7
C17B C18B C19B 118.9(3)
C17B C18B C21B 120.3(4)
C19B C18B C21B 120.8(4)
C18B C21B H21B 109.5
C18B C21B H21C 109.5
H21B C21B H21C 109.5
C18B C21B H21D 109.5
H21B C21B H21D 109.5
H21C C21B H21D 109.5
C11A C12A C13A 120.8(3)
C11A C12A H12A 119.6
C13A C12A H12A 119.6
C18B C19B C20B 120.9(4)
C18B C19B H19B 119.5
C20B C19B H19B 119.5

loop_
_geom_bond_atom_site_label_1
_geom_bond_atom_site_label_2
_geom_bond_distance
N1B C2B 1.364(3)
N1B C1B 1.380(3)
N1B H1NB 0.95(3)
N2A C2A 1.331(3)
N2A C3A 1.397(3)
N2B C2B 1.323(4)
N2B C3B 1.381(3)
N1A C2A 1.369(4)
N1A C1A 1.375(3)
N1A H1NA 0.96(4)
C3B C1B 1.370(4)
C3B C4B 1.444(4)
C1B C00G 1.427(4)
C22A C19A 1.595(4)
C22A H22A 0.9600
C22A H22B 0.9600
C22A H22C 0.9600
C1A C3A 1.371(4)
C1A C15A 1.425(4)
C16A C21A 1.377(4)
C16A C17A 1.381(4)
C16A C2A 1.461(4)
C3A C4A 1.442(4)
C4B C5B 1.393(4)
C4B C9B 1.407(4)
C4A C5A 1.405(4)
C4A C9A 1.419(4)
C2B C15B 1.468(4)
C15B C20B 1.385(4)
C15B C16B 1.396(4)
C00G C14B 1.414(4)
C00G C10B 1.417(4)
C15A C14A 1.394(4)
C15A C10A 1.413(4)
C9A C8A 1.407(4)
C9A C10A 1.467(4)
C9B C8B 1.407(4)
C9B C10B 1.471(4)
C10B C11B 1.404(4)
C5A C6A 1.371(4)
C5A H5A 0.9300
C10A C11A 1.401(4)
C17A C18A 1.381(4)
C17A H17A 0.9300
C21A C20A 1.372(4)
C21A H21A 0.9300
C16B C17B 1.380(4)
C16B H16B 0.9300
C14B C13B 1.373(4)
C14B H14B 0.9300
C14A C13A 1.363(4)
C14A H14A 0.9300
C5B C6B 1.362(4)
C5B H5B 0.9300
C11B C12B 1.368(5)
C11B H11B 0.9300
C20A C19A 1.383(5)
C20A H20A 0.9300
C19A C18A 1.376(5)
C6A C7A 1.378(5)
C6A H6A 0.9300
C13B C12B 1.385(5)
C13B H13B 0.9300
C18A H18A 0.9300
C8B C7B 1.371(5)
C8B H8B 0.9300
C20B C19B 1.385(5)
C20B H20B 0.9300
C8A C7A 1.366(5)
C8A H8A 0.9300
C12B H12B 0.9300
C13A C12A 1.386(5)
C13A H13A 0.9300
C11A C12A 1.362(5)
C11A H11A 0.9300
C7A H7A 0.9300
C7B C6B 1.366(5)
C7B H7B 0.9300
C6B H6B 0.9300
C17B C18B 1.380(6)
C17B H17B 0.9300
C18B C19B 1.380(6)
C18B C21B 1.602(4)
C21B H21B 0.9600
C21B H21C 0.9600
C21B H21D 0.9600
C12A H12A 0.9300
C19B H19B 0.9300
